data_4134563
loop_
_publ_author_name
'Li, Xiaotong'
'He, Yihui'
'Kepenekian, Mika\"el'
'Guo, Peijun'
'Ke, Weijun'
'Even, Jacky'
'Katan, Claudine'
'Stoumpos, Constantinos C.'
'Schaller, Richard D.'
'Kanatzidis, Mercouri G.'

_publ_section_title
;
 Three-dimensional Lead Iodide Perovskitoid Hybrids with High X-ray
 Photoresponse.
;
_journal_name_full 'Journal of the American Chemical Society'
_journal_paper_doi 10.1021/jacs.0c00101
_journal_year 2020
_chemical_formula_sum 'C6 H10 I6 N2 Sn2'
_chemical_formula_weight 1109
_space_group_IT_number 8
_space_group_name_Hall 'I -2y'
_space_group_name_H-M_alt 'I 1 m 1'
_symmetry_cell_setting monoclinic
_symmetry_space_group_name_Hall 'I -2y'
_symmetry_space_group_name_H-M 'I 1 m 1'
_cell_angle_alpha 90
_cell_angle_beta 91.466(6)
_cell_angle_gamma 90
_cell_formula_units_Z 8
_cell_length_a 16.2208(12)
_cell_length_b 25.4537(16)
_cell_length_c 10.0307(6)
_cell_measurement_reflns_used 11997
_cell_measurement_temperature 293
_cell_measurement_theta_max 29.6
_cell_measurement_theta_min 1.92
_cell_volume 4140.1(5)
_computing_cell_refinement 'STOE X-AREA'
_computing_data_collection 'STOE X-AREA'
_computing_data_reduction 'STOE X-RED'
_computing_structure_refinement JANA2006
_computing_structure_solution JANA2006
_diffrn_ambient_temperature 293
_diffrn_detector 'image plate (34 cm diameter)'
_diffrn_detector_area_resol_mean 6.67
_diffrn_measured_fraction_theta_full 0.99
_diffrn_measured_fraction_theta_max 0.99
_diffrn_measurement_device 'four-circle diffractometer'
_diffrn_measurement_device_type 'IPDS Stoe'
_diffrn_measurement_method 'rotation method'
_diffrn_radiation_monochromator graphite
_diffrn_radiation_probe x-ray
_diffrn_radiation_source 'X-ray tube'
_diffrn_radiation_type 'Mo K\a'
_diffrn_radiation_wavelength 0.71073
_diffrn_reflns_av_R_equivalents 0.0406
_diffrn_reflns_av_unetI/netI 0.0369
_diffrn_reflns_limit_h_max 22
_diffrn_reflns_limit_h_min -19
_diffrn_reflns_limit_k_max 34
_diffrn_reflns_limit_k_min -34
_diffrn_reflns_limit_l_max 13
_diffrn_reflns_limit_l_min -13
_diffrn_reflns_number 19832
_diffrn_reflns_theta_full 29.16
_diffrn_reflns_theta_max 29.16
_diffrn_reflns_theta_min 2.18
_diffrn_source 'sealed X-ray tube, 12 x 0.4 mm long-fine focus'
_diffrn_source_current 40
_diffrn_source_power 2.00
_diffrn_source_voltage 50
_exptl_absorpt_coefficient_mu 11.241
_exptl_absorpt_correction_T_max 0.8489
_exptl_absorpt_correction_T_min 0.1583
_exptl_absorpt_correction_type numerical
_exptl_absorpt_process_details X-SHAPE
_exptl_crystal_colour 'dark red'
_exptl_crystal_density_diffrn 3.5585
_exptl_crystal_description 'rectangular plate'
_exptl_crystal_F_000 3824
_exptl_crystal_size_max 0.1203
_exptl_crystal_size_mid 0.0694
_exptl_crystal_size_min 0.0066
_refine_diff_density_max 3.60
_refine_diff_density_min -3.58
_refine_ls_abs_structure_details '  3461 of Friedel pairs used in the refinement'
_refine_ls_abs_structure_Flack 0.56(19)
_refine_ls_extinction_method none
_refine_ls_goodness_of_fit_gt 3.53
_refine_ls_goodness_of_fit_ref 3.14
_refine_ls_hydrogen_treatment constr
_refine_ls_number_constraints 96
_refine_ls_number_parameters 213
_refine_ls_number_reflns 7285
_refine_ls_number_restraints 18
_refine_ls_R_factor_all 0.0979
_refine_ls_R_factor_gt 0.0705
_refine_ls_shift/su_max 0.0469
_refine_ls_shift/su_mean 0.0063
_refine_ls_structure_factor_coef F
_refine_ls_weighting_details w=1/(\s^2^(F)+0.0001F^2^)
_refine_ls_weighting_scheme sigma
_refine_ls_wR_factor_gt 0.0688
_refine_ls_wR_factor_ref 0.0699
_reflns_number_gt 5635
_reflns_number_total 7285
_reflns_threshold_expression I>2\s(I)
_cod_data_source_file ja0c00101_si_006.cif
_cod_data_source_block I
_cod_depositor_comments
;
The following automatic conversions were performed:

data item '_diffrn_radiation_probe' value 'X-ray' was changed to
'x-ray' in accordance with the
/home/data/users/saulius/crontab/automatic-downloads/rss-feeds/ACS/lib/dictionaries/cif_core.dic
dictionary named 'cif_core.dic' version 2.4.2 last updated on
2011-04-26.

Automatic conversion script
Id: cif_fix_values 7556 2019-12-06 15:28:31Z antanas 
;
_cod_original_sg_symbol_Hall Im
_cod_original_sg_symbol_H-M Im
_cod_database_code 4134563

loop_
_space_group_symop_id
_space_group_symop_operation_xyz
1 x,y,z
2 x,-y,z
3 x+1/2,y+1/2,z+1/2
4 x+1/2,-y+1/2,z+1/2

loop_
_atom_site_label
_atom_site_type_symbol
_atom_site_fract_x
_atom_site_fract_y
_atom_site_fract_z
_atom_site_adp_type
_atom_site_U_iso_or_equiv
_atom_site_site_symmetry_multiplicity
_atom_site_occupancy
_atom_site_calc_flag
_atom_site_refinement_flags
_atom_site_disorder_assembly
_atom_site_disorder_group
Sn1 Sn 0.9503(2) 0 0.0869(4) Uani 0.0342(11) 2 1 d . . .
Sn2 Sn 0.8309(2) 0 0.6702(5) Uani 0.0418(13) 2 1 d . . .
Sn3 Sn 1.3347(2) 0 0.0689(4) Uani 0.0415(13) 2 1 d . . .
Sn4 Sn 1.32764(16) -0.24963(12) 0.0867(3) Uani 0.0469(9) 4 1 d . . .
Sn5 Sn 0.95424(15) -0.25033(13) 0.1729(3) Uani 0.0466(9) 4 1 d . . .
Sn6 Sn 0.4484(2) 0 -0.3189(4) Uani 0.0375(12) 2 1 d . . .
I16 I 0.7714(2) 0 -0.0272(4) Uani 0.0527(14) 2 1 d . . .
I1 I 1.00947(19) 0 0.7828(4) Uani 0.0434(12) 2 1 d . . .
I2 I 1.2688(2) 0 -0.2271(4) Uani 0.0508(15) 2 1 d . . .
I3 I 0.8913(4) 0 0.3765(6) Uani 0.0760(9) 2 1 d . . .
I4 I 1.2709(2) -0.25659(17) -0.2220(5) Uani 0.1075(17) 4 1 d . . .
I5 I 1.1444(2) 0 0.1415(3) Uani 0.0556(15) 2 1 d . . .
I6 I 0.8292(2) -0.12584(12) 0.6498(4) Uani 0.0672(12) 4 1 d . . .
I7 I 0.4654(2) -0.12459(14) -0.3172(4) Uani 0.0700(12) 4 1 d . . .
I8 I 1.3846(8) -0.23644(9) 0.3816(5) Uani 0.206(3) 4 1 d . . .
I9 I 0.95440(19) -0.12467(13) 0.0988(4) Uani 0.0657(12) 4 1 d . . .
I10 I 1.32241(19) -0.12473(13) 0.0723(4) Uani 0.0645(12) 4 1 d . . .
I11 I 0.3918(4) 0 -0.6269(6) Uani 0.0575(7) 2 1 d . . .
I12 I 1.0100(2) -0.24386(16) 0.4844(5) Uani 0.1063(18) 4 1 d . . .
I13 I 0.5179(2) 0 -0.0227(4) Uani 0.0431(12) 2 1 d . . .
I14 I 0.63664(18) 0 0.6083(4) Uani 0.0548(14) 2 1 d . . .
I15 I 1.12027(15) -0.25839(11) 0.0627(3) Uani 0.1021(11) 4 1 d . . .
N2 N 1.1779(17) 0.1036(15) 0.385(4) Uiso 0.093(5) 4 1 d . . .
C10 C 1.5371(18) -0.1161(14) 0.261(3) Uiso 0.063(3) 4 1 d . . .
C4 C 1.235(3) 0.1168(19) 0.476(4) Uiso 0.093(5) 4 1 d . . .
N4 N 1.5897(12) -0.1019(12) 0.358(3) Uiso 0.063(3) 4 1 d . . .
C7 C 1.6958(12) -0.1447(11) 0.0018(18) Uiso 0.063(3) 4 1 d . . .
C1 C 1.111(2) 0.1431(11) 0.773(3) Uiso 0.093(5) 4 1 d . . .
N3 N 1.6452(13) -0.1326(10) -0.1217(16) Uiso 0.063(3) 4 1 d . . .
N1 N 1.1344(19) 0.1034(12) 0.878(2) Uiso 0.093(5) 4 1 d . . .
C6 C 1.088(3) 0.1040(17) 0.544(4) Uiso 0.093(5) 4 1 d . . .
C12 C 1.7018(19) -0.1109(13) 0.221(2) Uiso 0.063(3) 4 1 d . . .
C5 C 1.100(2) 0.094(2) 0.416(4) Uiso 0.093(5) 4 1 d . . .
C11 C 1.6703(13) -0.0986(15) 0.338(3) Uiso 0.063(3) 4 1 d . . .
C9 C 1.5713(17) -0.1306(17) 0.147(4) Uiso 0.063(3) 4 1 d . . .
C3 C 1.215(3) 0.127(2) 0.601(5) Uiso 0.093(5) 4 1 d . . .
C8 C 1.6510(15) -0.1262(16) 0.1220(16) Uiso 0.063(3) 4 1 d . . .
C2 C 1.137(2) 0.1236(18) 0.640(2) Uiso 0.093(5) 4 1 d . . .
H1n2 H 1.191782 0.101029 0.302378 Uiso 0.1118 4 1 d . . .
H1c10 H 1.478439 -0.11597 0.271735 Uiso 0.0753 4 1 d . . .
H1c4 H 1.292025 0.119032 0.451514 Uiso 0.1118 4 1 d . . .
H1c7 H 1.748038 -0.127197 -0.002285 Uiso 0.0753 4 1 d . . .
H2c7 H 1.704499 -0.181983 0.007937 Uiso 0.0753 4 1 d . . .
H1c1 H 1.138446 0.175806 0.793048 Uiso 0.1118 4 1 d . . .
H2c1 H 1.05255 0.148374 0.77221 Uiso 0.1118 4 1 d . . .
H1n3 H 1.610369 -0.157963 -0.13717 Uiso 0.0753 4 1 d . . .
H2n3 H 1.618468 -0.103371 -0.110422 Uiso 0.0753 4 1 d . . .
H3n3 H 1.677581 -0.129369 -0.189069 Uiso 0.0753 4 1 d . . .
H1n1 H 1.139382 0.118965 0.955376 Uiso 0.1118 4 1 d . . .
H2n1 H 1.096253 0.079491 0.88172 Uiso 0.1118 4 1 d . . .
H3n1 H 1.181055 0.088847 0.858706 Uiso 0.1118 4 1 d . . .
H1c6 H 1.03313 0.095506 0.572826 Uiso 0.1118 4 1 d . . .
H1c12 H 1.760164 -0.108791 0.20784 Uiso 0.0753 4 1 d . . .
H1c5 H 1.058283 0.081796 0.353979 Uiso 0.1118 4 1 d . . .
H1c11 H 1.706403 -0.087076 0.409256 Uiso 0.0753 4 1 d . . .
H1c9 H 1.535796 -0.145237 0.078959 Uiso 0.0753 4 1 d . . .
H1c3 H 1.256846 0.136608 0.665047 Uiso 0.1118 4 1 d . . .
H1n4 H 1.57109 -0.094662 0.436527 Uiso 0.0753 4 1 d . . .

loop_
_atom_site_aniso_label
_atom_site_aniso_type_symbol
_atom_site_aniso_U_11
_atom_site_aniso_U_22
_atom_site_aniso_U_33
_atom_site_aniso_U_12
_atom_site_aniso_U_13
_atom_site_aniso_U_23
Sn1 Sn 0.0322(16) 0.039(2) 0.031(2) 0 -0.0001(16) 0
Sn2 Sn 0.0374(17) 0.039(2) 0.049(2) 0 -0.0029(18) 0
Sn3 Sn 0.047(2) 0.042(2) 0.034(2) 0 -0.0097(18) 0
Sn4 Sn 0.0559(14) 0.0312(15) 0.0544(17) -0.0060(14) 0.0177(13) 0.0023(15)
Sn5 Sn 0.0452(12) 0.0507(18) 0.0435(15) -0.0016(15) -0.0053(12) -0.0032(16)
Sn6 Sn 0.0337(17) 0.037(2) 0.043(2) 0 0.0110(17) 0
I16 I 0.0394(18) 0.068(3) 0.051(2) 0 0.0015(18) 0
I1 I 0.0227(14) 0.068(3) 0.039(2) 0 -0.0008(14) 0
I2 I 0.0335(17) 0.072(3) 0.047(2) 0 0.0016(17) 0
I3 I 0.0900(16) 0.1003(18) 0.0386(9) 0 0.0181(9) 0
I4 I 0.102(2) 0.066(3) 0.151(4) -0.013(2) -0.083(3) 0.019(3)
I5 I 0.045(2) 0.088(3) 0.0335(18) 0 0.0085(15) 0
I6 I 0.088(2) 0.0343(16) 0.080(2) 0.0011(16) -0.003(2) 0.0103(16)
I7 I 0.098(2) 0.051(2) 0.0610(19) -0.0113(17) 0.0014(18) -0.0114(17)
I8 I 0.513(8) 0.0661(14) 0.0381(10) 0.030(7) -0.004(2) -0.008(3)
I9 I 0.0520(15) 0.057(2) 0.088(3) 0.0059(15) 0.0015(18) -0.0127(19)
I10 I 0.0563(15) 0.0407(16) 0.096(3) 0.0111(13) 0.0019(17) 0.0111(18)
I11 I 0.0668(12) 0.0659(13) 0.0394(10) 0 -0.0053(9) 0
I12 I 0.087(2) 0.052(2) 0.177(4) 0.000(2) -0.048(3) -0.011(3)
I13 I 0.0403(17) 0.050(2) 0.039(2) 0 -0.0046(16) 0
I14 I 0.0221(15) 0.058(3) 0.083(3) 0 -0.0130(17) 0
I15 I 0.0658(14) 0.0843(18) 0.159(3) -0.0041(13) 0.0556(14) 0.0066(19)

loop_
_atom_type_symbol
_atom_type_scat_dispersion_real
_atom_type_scat_dispersion_imag
_atom_type_scat_source
C 0.0034 0.0017 'International Tables Vol C tables 4.2.6.8 and 6.1.1.1'
H 0.0000 0.0000 'International Tables Vol C tables 4.2.6.8 and 6.1.1.1'
I -0.4384 1.8381 'International Tables Vol C tables 4.2.6.8 and 6.1.1.1'
N 0.0066 0.0034 'International Tables Vol C tables 4.2.6.8 and 6.1.1.1'
Sn -0.6340 1.4457 'International Tables Vol C tables 4.2.6.8 and 6.1.1.1'

loop_
_exptl_crystal_face_index_h
_exptl_crystal_face_index_k
_exptl_crystal_face_index_l
_exptl_crystal_face_perp_dist
? ? ? ?

loop_
_geom_angle_atom_site_label_1
_geom_angle_atom_site_label_2
_geom_angle_atom_site_label_3
_geom_angle_site_symmetry_1
_geom_angle_site_symmetry_2
_geom_angle_site_symmetry_3
_geom_angle
_geom_angle_publ_flag
I16 Sn1 I1 . . 1_554 87.08(13) ?
I16 Sn1 I3 . . . 92.18(18) ?
I16 Sn1 I5 . . . 168.16(17) ?
I16 Sn1 I9 . . . 91.87(8) ?
I16 Sn1 I9 . . 2_555 91.87(8) ?
I1 Sn1 I3 1_554 . . 179.26(18) ?
I1 Sn1 I5 1_554 . . 81.09(12) ?
I1 Sn1 I9 1_554 . . 91.66(10) ?
I1 Sn1 I9 1_554 . 2_555 91.66(10) ?
I3 Sn1 I5 . . . 99.65(17) ?
I3 Sn1 I9 . . . 88.36(10) ?
I3 Sn1 I9 . . 2_555 88.36(10) ?
I5 Sn1 I9 . . . 88.49(8) ?
I5 Sn1 I9 . . 2_555 88.49(8) ?
I9 Sn1 I9 . . 2_555 175.12(16) ?
I16 Sn2 I1 1_556 . . 87.46(14) ?
I16 Sn2 I3 1_556 . . 179.2(2) ?
I16 Sn2 I6 1_556 . . 93.33(11) ?
I16 Sn2 I6 1_556 . 2_555 93.33(11) ?
I16 Sn2 I14 1_556 . . 82.26(14) ?
I1 Sn2 I3 . . . 91.77(18) ?
I1 Sn2 I6 . . . 91.71(9) ?
I1 Sn2 I6 . . 2_555 91.71(9) ?
I1 Sn2 I14 . . . 169.72(19) ?
I3 Sn2 I6 . . . 86.69(11) ?
I3 Sn2 I6 . . 2_555 86.69(11) ?
I3 Sn2 I14 . . . 98.51(19) ?
I6 Sn2 I6 . . 2_555 172.64(19) ?
I6 Sn2 I14 . . . 88.90(9) ?
I6 Sn2 I14 2_555 . . 88.90(9) ?
I2 Sn3 I5 . . . 84.66(13) ?
I2 Sn3 I10 . . . 89.43(10) ?
I2 Sn3 I10 . . 2_555 89.43(10) ?
I2 Sn3 I11 . . 1_656 177.00(18) ?
I2 Sn3 I13 . . 1_655 91.46(14) ?
I5 Sn3 I10 . . . 86.34(9) ?
I5 Sn3 I10 . . 2_555 86.34(9) ?
I5 Sn3 I11 . . 1_656 92.34(16) ?
I5 Sn3 I13 . . 1_655 176.13(17) ?
I10 Sn3 I10 . . 2_555 172.66(16) ?
I10 Sn3 I11 . . 1_656 90.38(10) ?
I10 Sn3 I13 . . 1_655 93.64(9) ?
I10 Sn3 I11 2_555 . 1_656 90.38(10) ?
I10 Sn3 I13 2_555 . 1_655 93.64(9) ?
I11 Sn3 I13 1_656 . 1_655 91.54(16) ?
I4 Sn4 I6 . . 4_544 97.76(13) ?
I4 Sn4 I8 . . . 176.83(15) ?
I4 Sn4 I10 . . . 90.27(13) ?
I4 Sn4 I12 . . 4_544 86.08(13) ?
I6 Sn4 I8 4_544 . . 85.34(11) ?
I6 Sn4 I10 4_544 . . 171.22(14) ?
I6 Sn4 I12 4_544 . 4_544 90.55(12) ?
I8 Sn4 I10 . . . 86.68(11) ?
I8 Sn4 I12 . . 4_544 93.3(3) ?
I10 Sn4 I12 . . 4_544 93.54(12) ?
I4 Sn5 I7 4_445 . 4_545 95.61(13) ?
I4 Sn5 I8 4_445 . 4_444 89.8(3) ?
I4 Sn5 I9 4_445 . . 91.55(12) ?
I4 Sn5 I12 4_445 . . 85.28(12) ?
I4 Sn5 I15 4_445 . . 177.15(14) ?
I7 Sn5 I8 4_545 . 4_444 86.59(12) ?
I7 Sn5 I9 4_545 . . 168.17(14) ?
I7 Sn5 I12 4_545 . . 90.36(13) ?
I7 Sn5 I15 4_545 . . 83.70(12) ?
I8 Sn5 I9 4_444 . . 84.02(11) ?
I8 Sn5 I12 4_444 . . 174.0(2) ?
I8 Sn5 I15 4_444 . . 87.4(2) ?
I9 Sn5 I12 . . . 99.62(13) ?
I9 Sn5 I15 . . . 88.68(11) ?
I12 Sn5 I15 . . . 97.47(11) ?
I2 Sn6 I7 1_455 . . 94.64(10) ?
I2 Sn6 I7 1_455 . 2_555 94.64(10) ?
I2 Sn6 I11 1_455 . . 92.18(16) ?
I2 Sn6 I13 1_455 . . 92.08(14) ?
I2 Sn6 I14 1_455 . 1_554 175.97(18) ?
I7 Sn6 I7 . . 2_555 170.06(16) ?
I7 Sn6 I11 . . . 91.60(10) ?
I7 Sn6 I13 . . . 88.05(10) ?
I7 Sn6 I14 . . 1_554 85.24(10) ?
I7 Sn6 I11 2_555 . . 91.60(10) ?
I7 Sn6 I13 2_555 . . 88.05(10) ?
I7 Sn6 I14 2_555 . 1_554 85.24(10) ?
I11 Sn6 I13 . . . 175.74(18) ?
I11 Sn6 I14 . . 1_554 91.85(17) ?
I13 Sn6 I14 . . 1_554 83.89(13) ?
Sn1 I16 Sn2 . . 1_554 92.78(14) ?
Sn1 I1 Sn2 1_556 . . 92.68(13) ?
Sn1 I1 N1 1_556 . . 85.7(4) ?
Sn1 I1 N1 1_556 . 2_555 85.7(4) ?
Sn2 I1 N1 . . . 130.0(5) ?
Sn2 I1 N1 . . 2_555 130.0(5) ?
N1 I1 N1 . . 2_555 99.7(7) ?
Sn3 I2 Sn6 . . 1_655 88.88(13) ?
Sn3 I2 N1 . . 1_554 85.2(4) ?
Sn3 I2 N1 . . 2_554 85.2(4) ?
Sn6 I2 N1 1_655 . 1_554 132.4(5) ?
Sn6 I2 N1 1_655 . 2_554 132.4(5) ?
N1 I2 N1 1_554 . 2_554 94.2(7) ?
Sn1 I3 Sn2 . . . 179.8(3) ?
Sn4 I4 Sn5 . . 4_544 93.96(12) ?
Sn1 I5 Sn3 . . . 156.93(16) ?
Sn1 I5 N2 . . . 104.3(5) ?
Sn1 I5 N2 . . 2_555 104.3(5) ?
Sn1 I5 N1 . . 1_554 81.6(5) ?
Sn1 I5 N1 . . 2_554 81.6(5) ?
Sn3 I5 N2 . . . 91.4(5) ?
Sn3 I5 N2 . . 2_555 91.4(5) ?
Sn3 I5 N1 . . 1_554 82.1(5) ?
Sn3 I5 N1 . . 2_554 82.1(5) ?
N2 I5 N2 . . 2_555 93.2(8) ?
N2 I5 N1 . . 1_554 88.1(7) ?
N2 I5 N1 . . 2_554 173.5(7) ?
N2 I5 N1 2_555 . 1_554 173.5(7) ?
N2 I5 N1 2_555 . 2_554 88.1(7) ?
N1 I5 N1 1_554 . 2_554 89.8(6) ?
Sn2 I6 Sn4 . . 4_445 172.37(17) ?
Sn2 I6 N3 . . 1_456 90.7(4) ?
Sn4 I6 N3 4_445 . 1_456 94.1(4) ?
Sn5 I7 Sn6 4_444 . . 171.56(16) ?
Sn5 I7 N3 4_444 . 1_455 90.3(4) ?
Sn6 I7 N3 . . 1_455 97.6(4) ?
Sn4 I8 Sn5 . . 4_545 167.00(18) ?
Sn1 I9 Sn5 . . . 168.98(17) ?
Sn1 I9 N1 . . 2_554 81.4(5) ?
Sn5 I9 N1 . . 2_554 106.2(5) ?
Sn3 I10 Sn4 . . . 174.54(14) ?
Sn3 I10 N1 . . 2_554 84.1(5) ?
Sn4 I10 N1 . . 2_554 101.3(5) ?
Sn3 I11 Sn6 1_454 . . 179.7(2) ?
Sn4 I12 Sn5 4_445 . . 94.02(12) ?
Sn3 I13 Sn6 1_455 . . 87.58(13) ?
Sn2 I14 Sn6 . . 1_556 155.42(19) ?
Sn2 I14 N4 . . 1_455 108.6(3) ?
Sn2 I14 N4 . . 2_455 108.6(3) ?
Sn6 I14 N4 1_556 . 1_455 88.5(3) ?
Sn6 I14 N4 1_556 . 2_455 88.5(3) ?
N4 I14 N4 1_455 . 2_455 89.8(6) ?
I5 N2 C4 . . . 137(3) ?
I5 N2 C5 . . . 84(3) ?
I5 N2 H1n2 . . . 48.64 ?
C4 N2 C5 . . . 123(4) ?
C4 N2 H1n2 . . . 118.65 ?
C5 N2 H1n2 . . . 118.64 ?
N4 C10 C9 . . . 115(3) ?
N4 C10 H1c10 . . . 122.32 ?
C9 C10 H1c10 . . . 122.32 ?
N2 C4 C3 . . . 120(4) ?
N2 C4 H1c4 . . . 119.87 ?
C3 C4 H1c4 . . . 119.87 ?
I14 N4 C10 1_655 . . 144(2) ?
I14 N4 C11 1_655 . . 82.7(19) ?
I14 N4 H1n4 1_655 . . 45.82 ?
C10 N4 C11 . . . 121(3) ?
C10 N4 H1n4 . . . 119.33 ?
C11 N4 H1n4 . . . 119.33 ?
N3 C7 C8 . . . 109.5(18) ?
N3 C7 H1c7 . . . 109.47 ?
N3 C7 H2c7 . . . 109.47 ?
C8 C7 H1c7 . . . 109.47 ?
C8 C7 H2c7 . . . 109.47 ?
H1c7 C7 H2c7 . . . 109.47 ?
N1 C1 C2 . . . 109(3) ?
N1 C1 H1c1 . . . 109.47 ?
N1 C1 H2c1 . . . 109.47 ?
C2 C1 H1c1 . . . 109.47 ?
C2 C1 H2c1 . . . 109.47 ?
H1c1 C1 H2c1 . . . 109.47 ?
I6 N3 I7 1_654 . 1_655 108.4(4) ?
I6 N3 C7 1_654 . . 94.9(12) ?
I6 N3 H1n3 1_654 . . 116.19 ?
I6 N3 H2n3 1_654 . . 116.14 ?
I6 N3 H3n3 1_654 . . 14.53 ?
I7 N3 C7 1_655 . . 155.5(13) ?
I7 N3 H1n3 1_655 . . 53.9 ?
I7 N3 H2n3 1_655 . . 66.98 ?
I7 N3 H3n3 1_655 . . 94.01 ?
C7 N3 H1n3 . . . 109.47 ?
C7 N3 H2n3 . . . 109.47 ?
C7 N3 H3n3 . . . 109.47 ?
H1n3 N3 H2n3 . . . 109.47 ?
H1n3 N3 H3n3 . . . 109.47 ?
H2n3 N3 H3n3 . . . 109.47 ?
I1 N1 I2 . . 1_556 73.4(6) ?
I1 N1 I5 . . 1_556 70.8(6) ?
I1 N1 I9 . . 2_556 79.2(6) ?
I1 N1 I10 . . 2_556 138.3(9) ?
I1 N1 C1 . . . 100.6(17) ?
I1 N1 H1n1 . . . 129.41 ?
I1 N1 H2n1 . . . 20.11 ?
I1 N1 H3n1 . . . 96.87 ?
I2 N1 I5 1_556 . 1_556 71.1(5) ?
I2 N1 I9 1_556 . 2_556 140.1(9) ?
I2 N1 I10 1_556 . 2_556 76.0(6) ?
I2 N1 C1 1_556 . . 115.5(17) ?
I2 N1 H1n1 1_556 . . 123.44 ?
I2 N1 H2n1 1_556 . . 86.3 ?
I2 N1 H3n1 1_556 . . 23.54 ?
I5 N1 I9 1_556 . 2_556 72.8(5) ?
I5 N1 I10 1_556 . 2_556 72.8(5) ?
I5 N1 C1 1_556 . . 168(2) ?
I5 N1 H1n1 1_556 . . 71.97 ?
I5 N1 H2n1 1_556 . . 59.7 ?
I5 N1 H3n1 1_556 . . 80.58 ?
I9 N1 I10 2_556 . 2_556 108.7(6) ?
I9 N1 C1 2_556 . . 97.6(18) ?
I9 N1 H1n1 2_556 . . 57.73 ?
I9 N1 H2n1 2_556 . . 60.79 ?
I9 N1 H3n1 2_556 . . 152.93 ?
I10 N1 C1 2_556 . . 118.0(19) ?
I10 N1 H1n1 2_556 . . 52.85 ?
I10 N1 H2n1 2_556 . . 132.44 ?
I10 N1 H3n1 2_556 . . 57.27 ?
C1 N1 H1n1 . . . 109.47 ?
C1 N1 H2n1 . . . 109.47 ?
C1 N1 H3n1 . . . 109.47 ?
H1n1 N1 H2n1 . . . 109.47 ?
H1n1 N1 H3n1 . . . 109.47 ?
H2n1 N1 H3n1 . . . 109.47 ?
C5 C6 C2 . . . 132(4) ?
C5 C6 H1c6 . . . 114.21 ?
C2 C6 H1c6 . . . 114.21 ?
C11 C12 C8 . . . 119(3) ?
C11 C12 H1c12 . . . 120.62 ?
C8 C12 H1c12 . . . 120.62 ?
N2 C5 C6 . . . 111(4) ?
N2 C5 H1c5 . . . 124.51 ?
C6 C5 H1c5 . . . 124.51 ?
N4 C11 C12 . . . 121(3) ?
N4 C11 H1c11 . . . 119.28 ?
C12 C11 H1c11 . . . 119.28 ?
C10 C9 C8 . . . 125(3) ?
C10 C9 H1c9 . . . 117.64 ?
C8 C9 H1c9 . . . 117.64 ?
C4 C3 C2 . . . 122(4) ?
C4 C3 H1c3 . . . 119.11 ?
C2 C3 H1c3 . . . 119.1 ?
C7 C8 C12 . . . 113(2) ?
C7 C8 C9 . . . 128(3) ?
C12 C8 C9 . . . 118(2) ?
C1 C2 C6 . . . 126(4) ?
C1 C2 C3 . . . 122(4) ?
C6 C2 C3 . . . 112(3) ?

loop_
_geom_bond_atom_site_label_1
_geom_bond_atom_site_label_2
_geom_bond_site_symmetry_1
_geom_bond_site_symmetry_2
_geom_bond_distance
_geom_bond_publ_flag
Sn1 I16 . . 3.091(5) ?
Sn1 I1 . 1_554 3.221(5) ?
Sn1 I3 . . 3.081(7) ?
Sn1 I5 . . 3.182(5) ?
Sn1 I9 . . 3.176(3) ?
Sn1 I9 . 2_555 3.176(3) ?
Sn2 I16 . 1_556 3.208(6) ?
Sn2 I1 . . 3.082(5) ?
Sn2 I3 . . 3.129(8) ?
Sn2 I6 . . 3.210(3) ?
Sn2 I6 . 2_555 3.210(3) ?
Sn2 I14 . . 3.196(5) ?
Sn3 I2 . . 3.131(6) ?
Sn3 I5 . . 3.191(5) ?
Sn3 I10 . . 3.181(3) ?
Sn3 I10 . 2_555 3.181(3) ?
Sn3 I11 . 1_656 3.166(7) ?
Sn3 I13 . 1_655 3.132(5) ?
Sn4 I4 . . 3.213(5) ?
Sn4 I6 . 4_544 3.232(4) ?
Sn4 I8 . . 3.095(7) ?
Sn4 I10 . . 3.183(5) ?
Sn4 I12 . 4_544 3.160(5) ?
Sn5 I4 . 4_445 3.186(5) ?
Sn5 I7 . 4_545 3.190(5) ?
Sn5 I8 . 4_444 3.123(7) ?
Sn5 I9 . . 3.284(5) ?
Sn5 I12 . . 3.235(6) ?
Sn5 I15 . . 2.944(4) ?
Sn6 I2 . 1_455 3.079(5) ?
Sn6 I7 . . 3.183(4) ?
Sn6 I7 . 2_555 3.183(4) ?
Sn6 I11 . . 3.200(7) ?
Sn6 I13 . . 3.151(5) ?
Sn6 I14 . 1_554 3.157(5) ?
I1 N1 . . 3.44(3) ?
I1 N1 . 2_555 3.44(3) ?
I2 N1 . 1_554 3.59(3) ?
I2 N1 . 2_554 3.59(3) ?
I5 N2 . . 3.63(4) ?
I5 N2 . 2_555 3.63(4) ?
I5 N1 . 1_554 3.73(3) ?
I5 N1 . 2_554 3.73(3) ?
I6 N3 . 1_456 3.81(2) ?
I7 N3 . 1_455 3.48(2) ?
I9 N1 . 2_554 3.75(3) ?
I10 N1 . 2_554 3.62(3) ?
I14 N4 . 1_455 3.68(3) ?
I14 N4 . 2_455 3.68(3) ?
N2 C4 . . 1.33(5) ?
N2 C5 . . 1.33(5) ?
N2 H1n2 . . 0.87 ?
C10 N4 . . 1.33(4) ?
C10 C9 . . 1.33(5) ?
C10 H1c10 . . 0.9601 ?
C4 C3 . . 1.33(6) ?
C4 H1c4 . . 0.9599 ?
N4 C11 . . 1.33(3) ?
N4 H1n4 . . 0.87 ?
C7 N3 . . 1.50(3) ?
C7 C8 . . 1.50(3) ?
C7 H1c7 . . 0.96 ?
C7 H2c7 . . 0.96 ?
C1 N1 . . 1.50(4) ?
C1 C2 . . 1.50(4) ?
C1 H1c1 . . 0.96 ?
C1 H2c1 . . 0.9601 ?
N3 H1n3 . . 0.87 ?
N3 H2n3 . . 0.87 ?
N3 H3n3 . . 0.87 ?
N1 H1n1 . . 0.87 ?
N1 H2n1 . . 0.87 ?
N1 H3n1 . . 0.87 ?
C6 C5 . . 1.33(5) ?
C6 C2 . . 1.33(5) ?
C6 H1c6 . . 0.96 ?
C12 C11 . . 1.33(4) ?
C12 C8 . . 1.33(4) ?
C12 H1c12 . . 0.96 ?
C5 H1c5 . . 0.96 ?
C11 H1c11 . . 0.96 ?
C9 C8 . . 1.33(4) ?
C9 H1c9 . . 0.96 ?
C3 C2 . . 1.33(6) ?
C3 H1c3 . . 0.96 ?

loop_
_geom_hbond_atom_site_label_D
_geom_hbond_atom_site_label_H
_geom_hbond_atom_site_label_A
_geom_hbond_site_symmetry_D
_geom_hbond_site_symmetry_H
_geom_hbond_site_symmetry_A
_geom_hbond_distance_DH
_geom_hbond_distance_HA
_geom_hbond_distance_DA
_geom_hbond_angle_DHA
_geom_hbond_publ_flag
? ? ? ? ? ? ? ? ? ? ?

loop_
_geom_torsion_atom_site_label_1
_geom_torsion_atom_site_label_2
_geom_torsion_atom_site_label_3
_geom_torsion_atom_site_label_4
_geom_torsion_site_symmetry_1
_geom_torsion_site_symmetry_2
_geom_torsion_site_symmetry_3
_geom_torsion_site_symmetry_4
_geom_torsion
_geom_torsion_publ_flag
? ? ? ? ? ? ? ? ? ?

loop_
_restr_angle_atom_site_label_1
_restr_angle_site_symmetry_1
_restr_angle_atom_site_label_2
_restr_angle_site_symmetry_2
_restr_angle_atom_site_label_3
_restr_angle_site_symmetry_3
_restr_angle_target
_restr_angle_target_weight_param
N1 . C1 . C2 . 109.47 0.01
N3 . C7 . C8 . 109.47 0.01

loop_
_restr_distance_atom_site_label_1
_restr_distance_site_symmetry_1
_restr_distance_atom_site_label_2
_restr_distance_site_symmetry_2
_restr_distance_target
_restr_distance_target_weight_param
N1 . C1 . 1.5 0.001
C1 . C2 . 1.5 0.001
N3 . C7 . 1.5 0.001
C7 . C8 . 1.5 0.001
C2 . C3 . 1.33 0.001
C3 . C4 . 1.33 0.001
C4 . N2 . 1.33 0.001
N2 . C5 . 1.33 0.001
C5 . C6 . 1.33 0.001
C6 . C2 . 1.33 0.001
C8 . C9 . 1.33 0.001
C9 . C10 . 1.33 0.001
C10 . N4 . 1.33 0.001
N4 . C11 . 1.33 0.001
C11 . C12 . 1.33 0.001
C12 . C8 . 1.33 0.001

loop_
_restr_equal_angle_atom_site_label_1
_restr_equal_angle_site_symmetry_1
_restr_equal_angle_atom_site_label_2
_restr_equal_angle_site_symmetry_2
_restr_equal_angle_atom_site_label_3
_restr_equal_angle_site_symmetry_3
_restr_equal_angle_class_class_id
_restr_equal_angle_class_target_weight_param
? ? ? ? ? ? ? ?

loop_
_restr_equal_distance_atom_site_label_1
_restr_equal_distance_site_symmetry_1
_restr_equal_distance_atom_site_label_2
_restr_equal_distance_site_symmetry_2
_restr_equal_distance_class_class_id
_restr_equal_distance_class_target_weight_param
? ? ? ? ? ?

loop_
_restr_equal_torsion_atom_site_label_1
_restr_equal_torsion_site_symmetry_1
_restr_equal_torsion_atom_site_label_2
_restr_equal_torsion_site_symmetry_2
_restr_equal_torsion_atom_site_label_3
_restr_equal_torsion_site_symmetry_3
_restr_equal_torsion_atom_site_label_4
_restr_equal_torsion_site_symmetry_4
_restr_equal_torsion_class_class_id
_restr_equal_torsion_class_target_weight_param
? ? ? ? ? ? ? ? ? ?

loop_
_restr_torsion_atom_site_label_1
_restr_torsion_site_symmetry_1
_restr_torsion_atom_site_label_2
_restr_torsion_site_symmetry_2
_restr_torsion_atom_site_label_3
_restr_torsion_site_symmetry_3
_restr_torsion_atom_site_label_4
_restr_torsion_site_symmetry_4
_restr_torsion_angle_target
_restr_torsion_weight_param
? ? ? ? ? ? ? ? ? ?

loop_
_twin_individual_id
_twin_individual_mass_fraction_refined
_twin_individual_twin_matrix_11
_twin_individual_twin_matrix_12
_twin_individual_twin_matrix_13
_twin_individual_twin_matrix_21
_twin_individual_twin_matrix_22
_twin_individual_twin_matrix_23
_twin_individual_twin_matrix_31
_twin_individual_twin_matrix_32
_twin_individual_twin_matrix_33
1 0.44(19) 1 0 0 0 1 0 0 0 1
2 0.56(19) -1 0 0 0 -1 0 0 0 -1

loop_
_jana_atom_site_adp_c_label
_jana_atom_site_adp_c_type_symbol
_jana_atom_site_adp_c_111
_jana_atom_site_adp_c_112
_jana_atom_site_adp_c_113
_jana_atom_site_adp_c_122
_jana_atom_site_adp_c_123
_jana_atom_site_adp_c_133
_jana_atom_site_adp_c_222
_jana_atom_site_adp_c_223
_jana_atom_site_adp_c_233
_jana_atom_site_adp_c_333
? ? ? ? ? ? ? ? ? ? ? ?

loop_
_jana_atom_site_adp_d_label
_jana_atom_site_adp_d_type_symbol
_jana_atom_site_adp_d_1111
_jana_atom_site_adp_d_1112
_jana_atom_site_adp_d_1113
_jana_atom_site_adp_d_1122
_jana_atom_site_adp_d_1123
_jana_atom_site_adp_d_1133
_jana_atom_site_adp_d_1222
_jana_atom_site_adp_d_1223
_jana_atom_site_adp_d_1233
_jana_atom_site_adp_d_1333
_jana_atom_site_adp_d_2222
_jana_atom_site_adp_d_2223
_jana_atom_site_adp_d_2233
_jana_atom_site_adp_d_2333
_jana_atom_site_adp_d_3333
? ? ? ? ? ? ? ? ? ? ? ? ? ? ? ? ?

loop_
_jana_atom_site_adp_e_label
_jana_atom_site_adp_e_type_symbol
_jana_atom_site_adp_e_11111
_jana_atom_site_adp_e_11112
_jana_atom_site_adp_e_11113
_jana_atom_site_adp_e_11122
_jana_atom_site_adp_e_11123
_jana_atom_site_adp_e_11133
_jana_atom_site_adp_e_11222
_jana_atom_site_adp_e_11223
_jana_atom_site_adp_e_11233
_jana_atom_site_adp_e_11333
_jana_atom_site_adp_e_12222
_jana_atom_site_adp_e_12223
_jana_atom_site_adp_e_12233
_jana_atom_site_adp_e_12333
_jana_atom_site_adp_e_13333
_jana_atom_site_adp_e_22222
_jana_atom_site_adp_e_22223
_jana_atom_site_adp_e_22233
_jana_atom_site_adp_e_22333
_jana_atom_site_adp_e_23333
_jana_atom_site_adp_e_33333
? ? ? ? ? ? ? ? ? ? ? ? ? ? ? ? ? ? ? ? ? ? ?

loop_
_jana_atom_site_adp_f_label
_jana_atom_site_adp_f_type_symbol
_jana_atom_site_adp_f_111111
_jana_atom_site_adp_f_111112
_jana_atom_site_adp_f_111113
_jana_atom_site_adp_f_111122
_jana_atom_site_adp_f_111123
_jana_atom_site_adp_f_111133
_jana_atom_site_adp_f_111222
_jana_atom_site_adp_f_111223
_jana_atom_site_adp_f_111233
_jana_atom_site_adp_f_111333
_jana_atom_site_adp_f_112222
_jana_atom_site_adp_f_112223
_jana_atom_site_adp_f_112233
_jana_atom_site_adp_f_112333
_jana_atom_site_adp_f_113333
_jana_atom_site_adp_f_122222
_jana_atom_site_adp_f_122223
_jana_atom_site_adp_f_122233
_jana_atom_site_adp_f_122333
_jana_atom_site_adp_f_123333
_jana_atom_site_adp_f_133333
_jana_atom_site_adp_f_222222
_jana_atom_site_adp_f_222223
_jana_atom_site_adp_f_222233
_jana_atom_site_adp_f_222333
_jana_atom_site_adp_f_223333
_jana_atom_site_adp_f_233333
_jana_atom_site_adp_f_333333
? ? ? ? ? ? ? ? ? ? ? ? ? ? ? ? ? ? ? ? ? ? ? ? ? ? ? ? ? ?
